data_7159237
loop_
_publ_author_name
'Gugulothu, Kishan'
'Jatoth, Ramanna'
'Edukondalu, Peramalla'
'Vanga, Anusha'
'Matta, Raghavender'
'Shiva Kumar, K.'

_publ_section_title
;
 Synthesis of fused bis-indazoles/indazoles <i>via</i> a one-pot
 sequential strategy.
;
_journal_issue 13
_journal_name_full 'Organic &amp; biomolecular chemistry'
_journal_page_first 2816
_journal_page_last 2821
_journal_paper_doi 10.1039/d3ob00121k
_journal_volume 21
_journal_year 2023
_chemical_formula_moiety 'C17 H14 N4'
_chemical_formula_sum 'C17 H14 N4'
_chemical_formula_weight 274.32
_space_group_crystal_system monoclinic
_space_group_IT_number 14
_space_group_name_Hall '-P 2ybc'
_space_group_name_H-M_alt 'P 1 21/c 1'
_atom_sites_solution_hydrogens geom
_audit_creation_method SHELXL-2018/3
_audit_update_record
;
2022-10-28 deposited with the CCDC.	2023-03-09 downloaded from the CCDC.
;
_cell_angle_alpha 90
_cell_angle_beta 113.27(1)
_cell_angle_gamma 90
_cell_formula_units_Z 8
_cell_length_a 17.887(3)
_cell_length_b 10.805(1)
_cell_length_c 15.510(1)
_cell_measurement_reflns_used 6812
_cell_measurement_temperature 273(2)
_cell_measurement_theta_max 0.988
_cell_measurement_theta_min 0.981
_cell_volume 2753.8(6)
_computing_cell_refinement 'Bruker SHELXL'
_computing_data_collection 'Bruker SHELXL'
_computing_data_reduction 'Bruker SAINT'
_computing_molecular_graphics 'Bruker SHELXTL'
_computing_publication_material 'Bruker SHELXTL'
_computing_structure_refinement 'SHELXL-2018/3 (Sheldrick, 2018)'
_computing_structure_solution 'SHELXT 2014/5 (Sheldrick, 2014)'
_diffrn_ambient_temperature 273(2)
_diffrn_measured_fraction_theta_full 0.992
_diffrn_measured_fraction_theta_max 0.994
_diffrn_measurement_device_type 'Bruker D8 Venture photon 100 CMOS detector'
_diffrn_measurement_method 'Omega and Phi scans'
_diffrn_radiation_type MoK\a
_diffrn_radiation_wavelength 0.71073
_diffrn_reflns_av_R_equivalents 0.1016
_diffrn_reflns_av_unetI/netI 0.0631
_diffrn_reflns_Laue_measured_fraction_full 0.992
_diffrn_reflns_Laue_measured_fraction_max 0.994
_diffrn_reflns_limit_h_max 23
_diffrn_reflns_limit_h_min -23
_diffrn_reflns_limit_k_max 14
_diffrn_reflns_limit_k_min -14
_diffrn_reflns_limit_l_max 19
_diffrn_reflns_limit_l_min -20
_diffrn_reflns_number 47963
_diffrn_reflns_point_group_measured_fraction_full 0.992
_diffrn_reflns_point_group_measured_fraction_max 0.994
_diffrn_reflns_theta_full 25.242
_diffrn_reflns_theta_max 28.308
_diffrn_reflns_theta_min 2.256
_diffrn_source microfocus
_exptl_absorpt_coefficient_mu 0.082
_exptl_absorpt_correction_T_max 0.988
_exptl_absorpt_correction_T_min 0.981
_exptl_absorpt_correction_type multi-scan
_exptl_absorpt_process_details 'SADABS (G. Sheldrick, 2013)'
_exptl_crystal_colour yellow
_exptl_crystal_density_diffrn 1.323
_exptl_crystal_description plate
_exptl_crystal_F_000 1152
_exptl_crystal_size_max 0.25
_exptl_crystal_size_mid 0.20
_exptl_crystal_size_min 0.15
_refine_diff_density_max 0.159
_refine_diff_density_min -0.191
_refine_diff_density_rms 0.038
_refine_ls_extinction_method none
_refine_ls_goodness_of_fit_ref 1.005
_refine_ls_hydrogen_treatment constr
_refine_ls_matrix_type full
_refine_ls_number_parameters 379
_refine_ls_number_reflns 6812
_refine_ls_number_restraints 0
_refine_ls_restrained_S_all 1.005
_refine_ls_R_factor_all 0.0975
_refine_ls_R_factor_gt 0.0529
_refine_ls_shift/su_max 0.000
_refine_ls_shift/su_mean 0.000
_refine_ls_structure_factor_coef Fsqd
_refine_ls_weighting_details 'w=1/[\s^2^(Fo^2^)+(0.1000P)^2^+0.2632P] where P=(Fo^2^+2Fc^2^)/3'
_refine_ls_weighting_scheme calc
_refine_ls_wR_factor_gt 0.1423
_refine_ls_wR_factor_ref 0.1811
_reflns_Friedel_coverage 0.000
_reflns_number_gt 4245
_reflns_number_total 6812
_reflns_threshold_expression 'I > 2\s(I)'
_cod_data_source_file d3ob00121k2.cif
_cod_data_source_block DATAM_a
_cod_depositor_comments 'Adding full bibliography for 7159236--7159238.cif.'
_cod_original_cell_volume 2753.8(1)
_cod_original_sg_symbol_H-M 'P 21/c'
_cod_database_code 7159237
_shelx_shelxl_version_number 2018/3
_shelx_space_group_comment
;
The symmetry employed for this shelxl refinement is uniquely defined
by the following loop, which should always be used as a source of
symmetry information in preference to the above space-group names.
They are only intended as comments.
;

loop_
_space_group_symop_operation_xyz
'x, y, z'
'-x, y+1/2, -z+1/2'
'-x, -y, -z'
'x, -y-1/2, z-1/2'

loop_
_atom_site_label
_atom_site_type_symbol
_atom_site_fract_x
_atom_site_fract_y
_atom_site_fract_z
_atom_site_U_iso_or_equiv
_atom_site_adp_type
_atom_site_occupancy
_atom_site_site_symmetry_order
_atom_site_calc_flag
_atom_site_refinement_flags_posn
_atom_site_refinement_flags_adp
_atom_site_refinement_flags_occupancy
_atom_site_disorder_assembly
_atom_site_disorder_group
N3 N 0.35987(8) 0.49833(13) 0.42512(10) 0.0477(4) Uani 1 1 d . . . . .
N2 N 0.26282(9) 0.31296(13) 0.28510(11) 0.0483(4) Uani 1 1 d . . . . .
N4 N 0.40166(9) 0.60313(14) 0.45940(11) 0.0522(4) Uani 1 1 d . . . . .
N5 N 0.13637(9) 0.91439(13) 0.55016(10) 0.0474(4) Uani 1 1 d . . . . .
N6 N 0.07966(9) 0.82792(14) 0.54242(11) 0.0542(4) Uani 1 1 d . . . . .
N1 N 0.20663(10) 0.22540(13) 0.24062(11) 0.0530(4) Uani 1 1 d . . . . .
N7 N 0.26590(10) 1.05185(14) 0.51989(11) 0.0557(4) Uani 1 1 d . . . . .
C8 C 0.28434(10) 0.51696(16) 0.35817(12) 0.0439(4) Uani 1 1 d . . . . .
N8 N 0.33423(12) 1.11811(15) 0.53779(14) 0.0646(5) Uani 1 1 d . . . . .
C7 C 0.23251(10) 0.41298(15) 0.31309(12) 0.0434(4) Uani 1 1 d . . . . .
C17 C 0.27530(10) 0.64480(16) 0.34563(12) 0.0426(4) Uani 1 1 d . . . . .
C30 C 0.35983(11) 0.94431(16) 0.63047(13) 0.0474(4) Uani 1 1 d . . . . .
C2 C 0.14945(10) 0.38972(15) 0.28590(12) 0.0442(4) Uani 1 1 d . . . . .
C16 C 0.21492(11) 0.72442(17) 0.28571(13) 0.0502(4) Uani 1 1 d . . . . .
H16 H 0.165571 0.693518 0.243247 0.060 Uiso 1 1 calc R U . . .
C23 C 0.20104(10) 0.73857(16) 0.55876(12) 0.0457(4) Uani 1 1 d . . . . .
C28 C 0.27732(11) 0.94777(16) 0.57195(12) 0.0460(4) Uani 1 1 d . . . . .
C12 C 0.35017(10) 0.69360(16) 0.41035(13) 0.0458(4) Uani 1 1 d . . . . .
C1 C 0.13692(11) 0.27297(16) 0.24063(12) 0.0461(4) Uani 1 1 d . . . . .
C24 C 0.20983(10) 0.86704(16) 0.56088(12) 0.0449(4) Uani 1 1 d . . . . .
C22 C 0.11905(11) 0.72016(16) 0.54757(12) 0.0486(4) Uani 1 1 d . . . . .
C3 C 0.08403(11) 0.45388(18) 0.29412(14) 0.0559(5) Uani 1 1 d . . . . .
H3 H 0.091975 0.529251 0.325441 0.067 Uiso 1 1 calc R U . . .
C11 C 0.39340(12) 0.37765(18) 0.46242(14) 0.0566(5) Uani 1 1 d . . . . .
H11A H 0.355966 0.335992 0.484039 0.068 Uiso 1 1 calc R U . . .
H11B H 0.444150 0.389709 0.516372 0.068 Uiso 1 1 calc R U . . .
C14 C 0.30480(14) 0.89642(18) 0.35684(16) 0.0619(5) Uani 1 1 d . . . . .
H14 H 0.313328 0.981464 0.358837 0.074 Uiso 1 1 calc R U . . .
C31 C 0.41018(12) 0.86679(19) 0.70294(15) 0.0577(5) Uani 1 1 d . . . . .
H31 H 0.389308 0.797080 0.720775 0.069 Uiso 1 1 calc R U . . .
C18 C 0.25202(13) 0.63658(17) 0.56529(14) 0.0554(5) Uani 1 1 d . . . . .
H18 H 0.305530 0.647589 0.571722 0.067 Uiso 1 1 calc R U . . .
C15 C 0.23079(13) 0.84804(18) 0.29165(15) 0.0593(5) Uani 1 1 d . . . . .
H15 H 0.191911 0.901913 0.251790 0.071 Uiso 1 1 calc R U . . .
C29 C 0.39213(13) 1.05193(17) 0.60556(15) 0.0555(5) Uani 1 1 d . . . . .
C13 C 0.36418(12) 0.82226(17) 0.41696(15) 0.0561(5) Uani 1 1 d . . . . .
H13 H 0.412167 0.855335 0.460730 0.067 Uiso 1 1 calc R U . . .
C25 C 0.11983(12) 1.04523(17) 0.55443(14) 0.0565(5) Uani 1 1 d . . . . .
H25A H 0.159730 1.079158 0.612184 0.068 Uiso 1 1 calc R U . . .
H25B H 0.066656 1.054402 0.556599 0.068 Uiso 1 1 calc R U . . .
C6 C 0.05794(12) 0.22192(18) 0.20020(14) 0.0579(5) Uani 1 1 d . . . . .
H6 H 0.048832 0.145643 0.169994 0.070 Uiso 1 1 calc R U . . .
C9 C 0.34627(12) 0.3022(2) 0.29258(15) 0.0613(5) Uani 1 1 d . . . . .
H9A H 0.358593 0.373067 0.262116 0.074 Uiso 1 1 calc R U . . .
H9B H 0.350686 0.228646 0.259016 0.074 Uiso 1 1 calc R U . . .
C21 C 0.08850(13) 0.59921(19) 0.54472(15) 0.0634(5) Uani 1 1 d . . . . .
H21 H 0.035109 0.586064 0.538053 0.076 Uiso 1 1 calc R U . . .
C19 C 0.22004(15) 0.52061(18) 0.56184(16) 0.0661(6) Uani 1 1 d . . . . .
H19 H 0.252559 0.451812 0.566123 0.079 Uiso 1 1 calc R U . . .
C10 C 0.40915(12) 0.2947(2) 0.39277(17) 0.0642(6) Uani 1 1 d . . . . .
H10A H 0.411957 0.209784 0.414067 0.077 Uiso 1 1 calc R U . . .
H10B H 0.461927 0.315631 0.392882 0.077 Uiso 1 1 calc R U . . .
C5 C -0.00409(13) 0.2874(2) 0.20675(17) 0.0676(6) Uani 1 1 d . . . . .
H5 H -0.056709 0.256188 0.178917 0.081 Uiso 1 1 calc R U . . .
C20 C 0.13873(15) 0.50316(19) 0.55191(17) 0.0693(6) Uani 1 1 d . . . . .
H20 H 0.119291 0.422998 0.550294 0.083 Uiso 1 1 calc R U . . .
C4 C 0.00870(12) 0.4017(2) 0.25461(17) 0.0669(6) Uani 1 1 d . . . . .
H4 H -0.035383 0.442331 0.259263 0.080 Uiso 1 1 calc R U . . .
C26 C 0.12169(15) 1.1193(2) 0.47298(17) 0.0716(6) Uani 1 1 d . . . . .
H26A H 0.070256 1.108108 0.419856 0.086 Uiso 1 1 calc R U . . .
H26B H 0.126390 1.206296 0.489757 0.086 Uiso 1 1 calc R U . . .
C34 C 0.47554(15) 1.0794(2) 0.6512(2) 0.0727(6) Uani 1 1 d . . . . .
H34 H 0.497645 1.149037 0.634926 0.087 Uiso 1 1 calc R U . . .
C27 C 0.18946(14) 1.0862(2) 0.44308(16) 0.0721(6) Uani 1 1 d . . . . .
H27A H 0.171757 1.017771 0.399175 0.087 Uiso 1 1 calc R U . . .
H27B H 0.199565 1.156283 0.410070 0.087 Uiso 1 1 calc R U . . .
C33 C 0.52262(15) 1.0016(3) 0.7193(2) 0.0824(7) Uani 1 1 d . . . . .
H33 H 0.578020 1.017880 0.749208 0.099 Uiso 1 1 calc R U . . .
C32 C 0.49035(14) 0.8968(2) 0.74622(18) 0.0742(6) Uani 1 1 d . . . . .
H32 H 0.524554 0.846955 0.794639 0.089 Uiso 1 1 calc R U . . .

loop_
_atom_site_aniso_label
_atom_site_aniso_U_11
_atom_site_aniso_U_22
_atom_site_aniso_U_33
_atom_site_aniso_U_23
_atom_site_aniso_U_13
_atom_site_aniso_U_12
N3 0.0408(7) 0.0470(8) 0.0495(8) 0.0001(6) 0.0117(6) -0.0059(6)
N2 0.0478(8) 0.0474(8) 0.0478(8) -0.0024(6) 0.0170(7) -0.0029(6)
N4 0.0422(8) 0.0545(9) 0.0555(9) -0.0048(7) 0.0147(7) -0.0099(7)
N5 0.0472(8) 0.0467(8) 0.0463(8) -0.0006(6) 0.0163(6) -0.0011(6)
N6 0.0469(8) 0.0570(10) 0.0533(9) -0.0025(7) 0.0141(7) -0.0077(7)
N1 0.0603(10) 0.0439(8) 0.0507(9) -0.0041(6) 0.0177(7) -0.0038(7)
N7 0.0653(10) 0.0480(9) 0.0594(10) 0.0112(7) 0.0308(8) -0.0011(7)
C8 0.0395(8) 0.0468(9) 0.0427(9) -0.0008(7) 0.0135(7) -0.0037(7)
N8 0.0806(12) 0.0469(9) 0.0809(12) 0.0072(8) 0.0473(10) -0.0083(8)
C7 0.0442(9) 0.0414(9) 0.0419(9) -0.0012(7) 0.0142(7) -0.0020(7)
C17 0.0440(9) 0.0464(9) 0.0400(9) -0.0029(7) 0.0193(7) -0.0034(7)
C30 0.0537(10) 0.0439(9) 0.0516(10) -0.0026(8) 0.0282(8) -0.0048(8)
C2 0.0460(9) 0.0440(9) 0.0377(8) 0.0005(7) 0.0114(7) -0.0045(7)
C16 0.0540(10) 0.0543(11) 0.0431(9) -0.0005(8) 0.0198(8) 0.0025(8)
C23 0.0533(10) 0.0446(9) 0.0406(9) 0.0012(7) 0.0202(8) -0.0030(8)
C28 0.0544(10) 0.0421(9) 0.0465(9) 0.0031(7) 0.0253(8) -0.0021(8)
C12 0.0453(9) 0.0488(10) 0.0474(9) -0.0035(7) 0.0226(8) -0.0066(7)
C1 0.0518(10) 0.0422(9) 0.0401(9) 0.0025(7) 0.0137(7) -0.0062(7)
C24 0.0491(9) 0.0442(9) 0.0426(9) 0.0015(7) 0.0195(7) -0.0023(7)
C22 0.0509(10) 0.0491(10) 0.0417(9) -0.0031(7) 0.0139(8) -0.0079(8)
C3 0.0486(10) 0.0557(11) 0.0598(12) -0.0081(9) 0.0174(9) -0.0027(8)
C11 0.0481(10) 0.0542(11) 0.0582(11) 0.0116(9) 0.0110(9) -0.0004(8)
C14 0.0805(14) 0.0446(10) 0.0740(14) -0.0060(9) 0.0447(12) -0.0087(10)
C31 0.0564(11) 0.0577(11) 0.0621(12) 0.0033(9) 0.0268(9) -0.0004(9)
C18 0.0666(12) 0.0504(11) 0.0560(11) 0.0038(9) 0.0313(10) 0.0030(9)
C15 0.0726(13) 0.0524(11) 0.0573(12) 0.0036(9) 0.0303(10) 0.0092(10)
C29 0.0660(12) 0.0475(10) 0.0660(12) -0.0084(9) 0.0402(10) -0.0126(9)
C13 0.0589(11) 0.0527(11) 0.0647(12) -0.0128(9) 0.0329(10) -0.0129(9)
C25 0.0604(11) 0.0500(10) 0.0605(12) -0.0063(9) 0.0254(9) 0.0041(9)
C6 0.0622(12) 0.0502(11) 0.0543(11) -0.0049(8) 0.0154(9) -0.0173(9)
C9 0.0572(12) 0.0672(13) 0.0670(13) 0.0000(10) 0.0327(10) 0.0054(9)
C21 0.0635(12) 0.0587(12) 0.0616(12) -0.0072(9) 0.0180(10) -0.0192(10)
C19 0.0904(16) 0.0459(11) 0.0669(13) -0.0011(9) 0.0362(12) 0.0040(10)
C10 0.0486(11) 0.0609(12) 0.0783(15) 0.0036(10) 0.0199(10) 0.0053(9)
C5 0.0526(11) 0.0712(14) 0.0711(14) -0.0050(11) 0.0161(10) -0.0196(10)
C20 0.0884(16) 0.0474(11) 0.0713(14) -0.0044(10) 0.0305(12) -0.0168(11)
C4 0.0472(11) 0.0724(14) 0.0761(14) -0.0066(11) 0.0192(10) -0.0051(10)
C26 0.0810(15) 0.0577(13) 0.0740(15) 0.0129(11) 0.0283(12) 0.0171(11)
C34 0.0706(14) 0.0650(14) 0.0963(18) -0.0183(13) 0.0477(14) -0.0240(11)
C27 0.0828(16) 0.0747(14) 0.0593(13) 0.0236(11) 0.0286(12) 0.0132(12)
C33 0.0564(13) 0.0917(18) 0.0997(19) -0.0201(15) 0.0314(13) -0.0180(13)
C32 0.0551(12) 0.0848(16) 0.0778(16) 0.0009(12) 0.0211(11) -0.0015(11)

loop_
_atom_type_symbol
_atom_type_description
_atom_type_scat_dispersion_real
_atom_type_scat_dispersion_imag
_atom_type_scat_source
C C 0.0033 0.0016 'International Tables Vol C Tables 4.2.6.8 and 6.1.1.4'
H H 0.0000 0.0000 'International Tables Vol C Tables 4.2.6.8 and 6.1.1.4'
N N 0.0061 0.0033 'International Tables Vol C Tables 4.2.6.8 and 6.1.1.4'
O O 0.0106 0.0060 'International Tables Vol C Tables 4.2.6.8 and 6.1.1.4'

loop_
_geom_angle_atom_site_label_1
_geom_angle_atom_site_label_2
_geom_angle_atom_site_label_3
_geom_angle
_geom_angle_site_symmetry_1
_geom_angle_site_symmetry_3
_geom_angle_publ_flag
N4 N3 C8 114.08(14) . . ?
N4 N3 C11 121.29(14) . . ?
C8 N3 C11 124.54(14) . . ?
N1 N2 C7 114.21(14) . . ?
N1 N2 C9 121.07(15) . . ?
C7 N2 C9 124.46(15) . . ?
N3 N4 C12 103.74(13) . . ?
N6 N5 C24 114.03(14) . . ?
N6 N5 C25 121.27(15) . . ?
C24 N5 C25 124.50(15) . . ?
C22 N6 N5 103.66(15) . . ?
C1 N1 N2 103.52(14) . . ?
N8 N7 C28 114.10(16) . . ?
N8 N7 C27 120.85(17) . . ?
C28 N7 C27 124.72(17) . . ?
N3 C8 C17 106.23(14) . . ?
N3 C8 C7 120.59(15) . . ?
C17 C8 C7 133.13(15) . . ?
N7 N8 C29 103.48(15) . . ?
N2 C7 C2 105.79(14) . . ?
N2 C7 C8 120.82(15) . . ?
C2 C7 C8 133.35(16) . . ?
C8 C17 C16 135.58(16) . . ?
C8 C17 C12 104.13(14) . . ?
C16 C17 C12 120.23(16) . . ?
C28 C30 C31 135.67(17) . . ?
C28 C30 C29 103.94(16) . . ?
C31 C30 C29 120.34(18) . . ?
C7 C2 C3 134.94(16) . . ?
C7 C2 C1 104.51(15) . . ?
C3 C2 C1 120.55(16) . . ?
C15 C16 C17 118.06(18) . . ?
C15 C16 H16 121.0 . . ?
C17 C16 H16 121.0 . . ?
C24 C23 C18 135.47(17) . . ?
C24 C23 C22 104.08(15) . . ?
C18 C23 C22 120.46(16) . . ?
N7 C28 C30 106.39(15) . . ?
N7 C28 C24 120.65(16) . . ?
C30 C28 C24 132.95(16) . . ?
N4 C12 C13 127.60(17) . . ?
N4 C12 C17 111.82(15) . . ?
C13 C12 C17 120.58(17) . . ?
N1 C1 C6 127.87(17) . . ?
N1 C1 C2 111.96(15) . . ?
C6 C1 C2 120.15(17) . . ?
N5 C24 C23 106.10(15) . . ?
N5 C24 C28 120.68(16) . . ?
C23 C24 C28 133.22(17) . . ?
N6 C22 C21 127.73(18) . . ?
N6 C22 C23 112.13(15) . . ?
C21 C22 C23 120.13(18) . . ?
C4 C3 C2 117.70(18) . . ?
C4 C3 H3 121.1 . . ?
C2 C3 H3 121.1 . . ?
N3 C11 C10 114.23(17) . . ?
N3 C11 H11A 108.7 . . ?
C10 C11 H11A 108.7 . . ?
N3 C11 H11B 108.7 . . ?
C10 C11 H11B 108.7 . . ?
H11A C11 H11B 107.6 . . ?
C13 C14 C15 121.97(18) . . ?
C13 C14 H14 119.0 . . ?
C15 C14 H14 119.0 . . ?
C32 C31 C30 118.0(2) . . ?
C32 C31 H31 121.0 . . ?
C30 C31 H31 121.0 . . ?
C19 C18 C23 117.68(19) . . ?
C19 C18 H18 121.2 . . ?
C23 C18 H18 121.2 . . ?
C16 C15 C14 121.58(19) . . ?
C16 C15 H15 119.2 . . ?
C14 C15 H15 119.2 . . ?
N8 C29 C34 127.85(19) . . ?
N8 C29 C30 112.08(17) . . ?
C34 C29 C30 120.1(2) . . ?
C14 C13 C12 117.53(18) . . ?
C14 C13 H13 121.2 . . ?
C12 C13 H13 121.2 . . ?
N5 C25 C26 114.00(17) . . ?
N5 C25 H25A 108.8 . . ?
C26 C25 H25A 108.8 . . ?
N5 C25 H25B 108.8 . . ?
C26 C25 H25B 108.8 . . ?
H25A C25 H25B 107.6 . . ?
C5 C6 C1 117.94(18) . . ?
C5 C6 H6 121.0 . . ?
C1 C6 H6 121.0 . . ?
N2 C9 C10 114.05(18) . . ?
N2 C9 H9A 108.7 . . ?
C10 C9 H9A 108.7 . . ?
N2 C9 H9B 108.7 . . ?
C10 C9 H9B 108.7 . . ?
H9A C9 H9B 107.6 . . ?
C20 C21 C22 118.3(2) . . ?
C20 C21 H21 120.9 . . ?
C22 C21 H21 120.9 . . ?
C18 C19 C20 121.5(2) . . ?
C18 C19 H19 119.3 . . ?
C20 C19 H19 119.3 . . ?
C11 C10 C9 115.32(16) . . ?
C11 C10 H10A 108.4 . . ?
C9 C10 H10A 108.4 . . ?
C11 C10 H10B 108.4 . . ?
C9 C10 H10B 108.4 . . ?
H10A C10 H10B 107.5 . . ?
C6 C5 C4 121.96(19) . . ?
C6 C5 H5 119.0 . . ?
C4 C5 H5 119.0 . . ?
C21 C20 C19 121.99(19) . . ?
C21 C20 H20 119.0 . . ?
C19 C20 H20 119.0 . . ?
C3 C4 C5 121.6(2) . . ?
C3 C4 H4 119.2 . . ?
C5 C4 H4 119.2 . . ?
C27 C26 C25 114.85(17) . . ?
C27 C26 H26A 108.6 . . ?
C25 C26 H26A 108.6 . . ?
C27 C26 H26B 108.6 . . ?
C25 C26 H26B 108.6 . . ?
H26A C26 H26B 107.5 . . ?
C33 C34 C29 118.1(2) . . ?
C33 C34 H34 120.9 . . ?
C29 C34 H34 120.9 . . ?
N7 C27 C26 114.69(19) . . ?
N7 C27 H27A 108.6 . . ?
C26 C27 H27A 108.6 . . ?
N7 C27 H27B 108.6 . . ?
C26 C27 H27B 108.6 . . ?
H27A C27 H27B 107.6 . . ?
C34 C33 C32 122.0(2) . . ?
C34 C33 H33 119.0 . . ?
C32 C33 H33 119.0 . . ?
C31 C32 C33 121.4(2) . . ?
C31 C32 H32 119.3 . . ?
C33 C32 H32 119.3 . . ?

loop_
_geom_bond_atom_site_label_1
_geom_bond_atom_site_label_2
_geom_bond_distance
_geom_bond_site_symmetry_2
_geom_bond_publ_flag
N3 N4 1.345(2) . ?
N3 C8 1.355(2) . ?
N3 C11 1.456(2) . ?
N2 N1 1.354(2) . ?
N2 C7 1.355(2) . ?
N2 C9 1.455(2) . ?
N4 C12 1.352(2) . ?
N5 N6 1.349(2) . ?
N5 C24 1.358(2) . ?
N5 C25 1.451(2) . ?
N6 C22 1.347(2) . ?
N1 C1 1.349(2) . ?
N7 N8 1.347(2) . ?
N7 C28 1.352(2) . ?
N7 C27 1.463(3) . ?
C8 C17 1.395(2) . ?
C8 C7 1.449(2) . ?
N8 C29 1.352(3) . ?
C7 C2 1.398(2) . ?
C17 C16 1.406(2) . ?
C17 C12 1.420(2) . ?
C30 C28 1.395(3) . ?
C30 C31 1.406(3) . ?
C30 C29 1.418(3) . ?
C2 C3 1.409(3) . ?
C2 C1 1.418(2) . ?
C16 C15 1.361(3) . ?
C16 H16 0.9300 . ?
C23 C24 1.396(2) . ?
C23 C18 1.408(2) . ?
C23 C22 1.421(2) . ?
C28 C24 1.444(2) . ?
C12 C13 1.409(2) . ?
C1 C6 1.412(2) . ?
C22 C21 1.411(3) . ?
C3 C4 1.363(3) . ?
C3 H3 0.9300 . ?
C11 C10 1.513(3) . ?
C11 H11A 0.9700 . ?
C11 H11B 0.9700 . ?
C14 C13 1.363(3) . ?
C14 C15 1.411(3) . ?
C14 H14 0.9300 . ?
C31 C32 1.361(3) . ?
C31 H31 0.9300 . ?
C18 C19 1.370(3) . ?
C18 H18 0.9300 . ?
C15 H15 0.9300 . ?
C29 C34 1.407(3) . ?
C13 H13 0.9300 . ?
C25 C26 1.507(3) . ?
C25 H25A 0.9700 . ?
C25 H25B 0.9700 . ?
C6 C5 1.353(3) . ?
C6 H6 0.9300 . ?
C9 C10 1.518(3) . ?
C9 H9A 0.9700 . ?
C9 H9B 0.9700 . ?
C21 C20 1.348(3) . ?
C21 H21 0.9300 . ?
C19 C20 1.413(3) . ?
C19 H19 0.9300 . ?
C10 H10A 0.9700 . ?
C10 H10B 0.9700 . ?
C5 C4 1.412(3) . ?
C5 H5 0.9300 . ?
C20 H20 0.9300 . ?
C4 H4 0.9300 . ?
C26 C27 1.502(3) . ?
C26 H26A 0.9700 . ?
C26 H26B 0.9700 . ?
C34 C33 1.352(4) . ?
C34 H34 0.9300 . ?
C27 H27A 0.9700 . ?
C27 H27B 0.9700 . ?
C33 C32 1.408(4) . ?
C33 H33 0.9300 . ?
C32 H32 0.9300 . ?
